data_7031703
loop_
_publ_author_name
'Chakraborty, Pradip'
'Enachescu, Cristian'
'Humair, Arnaud'
'Egger, Leo'
'Delgado, Teresa'
'Tissot, Antoine'
'Gu\'en\'ee, Laure'
'Besnard, C\'eline'
'Bronisz, Robert'
'Hauser, Andreas'

_publ_section_title
;
 Light-induced spin-state switching in the mixed crystal series of the 2D
 coordination network {[Zn1-xFex(bbtr)3](BF4)2}\\infty : optical
 spectroscopy and cooperative effects.
;
_journal_issue 47
_journal_name_full 'Dalton transactions (Cambridge, England : 2003)'
_journal_page_first 17786
_journal_page_last 17796
_journal_paper_doi 10.1039/c4dt01728e
_journal_volume 43
_journal_year 2014
_chemical_formula_moiety 'C24 H36 N18 Zn1, 2(B1 F4)'
_chemical_formula_sum 'C24 H36 B2 F8 N18 Zn'
_chemical_formula_weight 815.70
_chemical_name_systematic
;
 ?
;
_space_group_crystal_system trigonal
_space_group_IT_number 147
_space_group_name_Hall '-P 3'
_space_group_name_H-M_alt 'P -3'
_symmetry_space_group_name_Hall '-P 3'
_symmetry_space_group_name_H-M 'P -3'
_atom_sites_solution_hydrogens geom
_atom_sites_solution_primary direct
_audit_creation_date 2014-06-05
_audit_creation_method
;
Olex2 1.2-beta
(compiled 2014.05.21 svn.r2940 for OlexSys, GUI svn.r4846)
;
_cell_angle_alpha 90
_cell_angle_beta 90
_cell_angle_gamma 120
_cell_formula_units_Z 1
_cell_length_a 11.5868(6)
_cell_length_b 11.5868(6)
_cell_length_c 7.5429(5)
_cell_measurement_reflns_used 2099
_cell_measurement_temperature 10(2)
_cell_measurement_theta_max 27.6900
_cell_measurement_theta_min 1.9840
_cell_volume 876.99(9)
_computing_cell_refinement
;
CrysAlisPro, Agilent Technologies,
Version 1.171.36.28 (release 01-02-2013 CrysAlis171 .NET)
(compiled Feb  1 2013,16:14:44)
;
_computing_data_collection
;
CrysAlisPro, Agilent Technologies,
Version 1.171.36.28 (release 01-02-2013 CrysAlis171 .NET)
(compiled Feb  1 2013,16:14:44)
;
_computing_data_reduction
;
CrysAlisPro, Agilent Technologies,
Version 1.171.36.28 (release 01-02-2013 CrysAlis171 .NET)
(compiled Feb  1 2013,16:14:44)
;
_computing_molecular_graphics 'Olex2 (Dolomanov et al., 2009)'
_computing_publication_material 'Olex2 (Dolomanov et al., 2009)'
_computing_structure_refinement 'ShelXL (Sheldrick, 2008)'
_computing_structure_solution 'SIR2011 (Burla et al., 2007)'
_diffrn_ambient_temperature 10.15
_diffrn_measured_fraction_theta_full 0.856
_diffrn_measured_fraction_theta_max 0.949
_diffrn_measurement_details
;
  1 phi      0.50  360.00   0.5000    0.9977
omega____ theta____ kappa____ phi______ frames
   0.0000    0.0000    0.0000     -     719
;
_diffrn_measurement_device_type 'dectris-CrysAlisPro-abstract goniometer imported dectris images'
_diffrn_measurement_method '\p scans'
_diffrn_orient_matrix_UB_11 0.0413368000
_diffrn_orient_matrix_UB_12 -0.0268352000
_diffrn_orient_matrix_UB_13 -0.0120851000
_diffrn_orient_matrix_UB_21 0.0078963000
_diffrn_orient_matrix_UB_22 -0.0006649000
_diffrn_orient_matrix_UB_23 0.0911052000
_diffrn_orient_matrix_UB_31 -0.0549113000
_diffrn_orient_matrix_UB_32 -0.0636995000
_diffrn_orient_matrix_UB_33 0.0038069000
_diffrn_radiation_monochromator synchrotron
_diffrn_radiation_wavelength 0.69412
_diffrn_reflns_av_R_equivalents 0.0720
_diffrn_reflns_av_unetI/netI 0.0508
_diffrn_reflns_Laue_measured_fraction_full 0.856
_diffrn_reflns_Laue_measured_fraction_max 0.949
_diffrn_reflns_limit_h_max 13
_diffrn_reflns_limit_h_min -13
_diffrn_reflns_limit_k_max 13
_diffrn_reflns_limit_k_min -13
_diffrn_reflns_limit_l_max 8
_diffrn_reflns_limit_l_min -8
_diffrn_reflns_number 3296
_diffrn_reflns_point_group_measured_fraction_full 0.856
_diffrn_reflns_point_group_measured_fraction_max 0.949
_diffrn_reflns_theta_full 25.000
_diffrn_reflns_theta_max 24.094
_diffrn_reflns_theta_min 1.982
_diffrn_source synchrotron
_diffrn_standards_number 0
_exptl_absorpt_coefficient_mu 0.745
_exptl_absorpt_correction_T_max 1.00000
_exptl_absorpt_correction_T_min 0.72444
_exptl_absorpt_correction_type multi-scan
_exptl_absorpt_process_details
;
CrysAlisPro, Agilent Technologies,
Version 1.171.36.28 (release 01-02-2013 CrysAlis171 .NET)
(compiled Feb  1 2013,16:14:44)
Empirical absorption correction using spherical harmonics,
 implemented in SCALE3 ABSPACK scaling algorithm.
;
_exptl_crystal_colour yellow
_exptl_crystal_colour_primary yellow
_exptl_crystal_density_diffrn 1.544
_exptl_crystal_description plate
_exptl_crystal_F_000 418
_exptl_crystal_size_max 0.2
_exptl_crystal_size_mid 0.2
_exptl_crystal_size_min 0.04
_refine_diff_density_max 2.101
_refine_diff_density_min -1.410
_refine_diff_density_rms 0.135
_refine_ls_extinction_method none
_refine_ls_goodness_of_fit_ref 1.178
_refine_ls_hydrogen_treatment constr
_refine_ls_matrix_type full
_refine_ls_number_parameters 81
_refine_ls_number_reflns 950
_refine_ls_number_restraints 0
_refine_ls_restrained_S_all 1.178
_refine_ls_R_factor_all 0.0847
_refine_ls_R_factor_gt 0.0801
_refine_ls_shift/su_max 0.000
_refine_ls_shift/su_mean 0.000
_refine_ls_structure_factor_coef Fsqd
_refine_ls_weighting_details 'w=1/[\s^2^(Fo^2^)+(0.1483P)^2^+1.2508P] where P=(Fo^2^+2Fc^2^)/3'
_refine_ls_weighting_scheme calc
_refine_ls_wR_factor_gt 0.2312
_refine_ls_wR_factor_ref 0.2397
_reflns_Friedel_coverage 0.000
_reflns_number_gt 816
_reflns_number_total 950
_reflns_threshold_expression 'I > 2\s(I)'
_cod_data_source_file c4dt01728e2.cif
_cod_data_source_block bbtr1p100_10k_m
_cod_depositor_comments 'Adding full bibliography for 7031703--7031707.cif.'
_cod_original_cell_volume 876.99(10)
_cod_database_code 7031703
_shelxl_version_number 2013-4
_shelx_space_group_comment
;
The symmetry employed for this shelxl refinement is uniquely defined
by the following loop, which should always be used as a source of
symmetry information in preference to the above space-group names.
They are only intended as comments.
;
_reflns_odcompleteness_completeness 87.55
_reflns_odcompleteness_iscentric 1
_reflns_odcompleteness_theta 27.68
_olex2_refinement_description
;
1. Fixed Uiso
 At 1.2 times of:
  All C(H) groups, All C(H,H) groups
2.a Secondary CH2 refined with riding coordinates:
 C6(H6A,H6B), C7(H7A,H7B)
2.b Aromatic/amide H refined with riding coordinates:
 C4(H4), C5(H5)
;
_olex2_submission_special_instructions 'No special instructions were received'

loop_
_space_group_symop_operation_xyz
'x, y, z'
'-y, x-y, z'
'-x+y, -x, z'
'-x, -y, -z'
'y, -x+y, -z'
'x-y, x, -z'

loop_
_atom_site_label
_atom_site_type_symbol
_atom_site_fract_x
_atom_site_fract_y
_atom_site_fract_z
_atom_site_U_iso_or_equiv
_atom_site_adp_type
_atom_site_occupancy
_atom_site_site_symmetry_order
_atom_site_calc_flag
_atom_site_refinement_flags_posn
_atom_site_refinement_flags_adp
_atom_site_refinement_flags_occupancy
Zn1 Zn 0.0000 1.0000 0.5000 0.0318(6) Uani 1 6 d S T P
N3 N 0.0604(4) 1.3594(4) 0.2864(6) 0.0319(11) Uani 1 1 d . . .
N2 N 0.0946(4) 1.2840(4) 0.3825(6) 0.0336(11) Uani 1 1 d . . .
N1 N 0.0133(4) 1.1592(4) 0.3341(6) 0.0311(10) Uani 1 1 d . . .
C4 C -0.0438(5) 1.2835(5) 0.1777(7) 0.0351(13) Uani 1 1 d . . .
H4 H -0.0872 1.3125 0.0972 0.042 Uiso 1 1 calc R . .
C6 C 0.1240(5) 1.5029(5) 0.3230(7) 0.0337(13) Uani 1 1 d . . .
H6A H 0.1557 1.5531 0.2104 0.040 Uiso 1 1 calc R . .
H6B H 0.2022 1.5301 0.4008 0.040 Uiso 1 1 calc R . .
C7 C 0.0267(5) 1.5370(5) 0.4125(7) 0.0345(12) Uani 1 1 d . . .
H7A H -0.0490 1.5141 0.3314 0.041 Uiso 1 1 calc R . .
H7B H 0.0722 1.6342 0.4348 0.041 Uiso 1 1 calc R . .
C5 C -0.0720(5) 1.1569(5) 0.2099(7) 0.0338(12) Uani 1 1 d . . .
H5 H -0.1405 1.0791 0.1543 0.041 Uiso 1 1 calc R . .
F3 F -0.3333 1.3333 0.3365(7) 0.0367(13) Uani 1 3 d S T P
F2 F -0.3467(3) 1.2133(3) 0.0880(4) 0.0384(9) Uani 1 1 d . . .
B1 B -0.3333 1.3333 0.1526(16) 0.035(2) Uani 1 3 d S T P

loop_
_atom_site_aniso_label
_atom_site_aniso_U_11
_atom_site_aniso_U_22
_atom_site_aniso_U_33
_atom_site_aniso_U_23
_atom_site_aniso_U_13
_atom_site_aniso_U_12
Zn1 0.0207(7) 0.0207(7) 0.0539(11) 0.000 0.000 0.0104(4)
N3 0.021(2) 0.022(2) 0.053(3) 0.0004(17) -0.0004(17) 0.0119(18)
N2 0.024(2) 0.025(2) 0.054(3) 0.0029(18) 0.0035(17) 0.0141(19)
N1 0.021(2) 0.018(2) 0.052(3) -0.0003(17) 0.0014(17) 0.0079(18)
C4 0.026(3) 0.029(3) 0.053(3) -0.003(2) -0.002(2) 0.016(2)
C6 0.025(3) 0.022(3) 0.055(3) -0.002(2) -0.002(2) 0.012(2)
C7 0.028(3) 0.019(3) 0.058(3) -0.001(2) 0.000(2) 0.012(2)
C5 0.022(3) 0.029(3) 0.048(3) -0.002(2) -0.001(2) 0.012(2)
F3 0.0288(18) 0.0288(18) 0.052(3) 0.000 0.000 0.0144(9)
F2 0.0317(18) 0.0286(17) 0.055(2) -0.0033(12) -0.0003(13) 0.0153(14)
B1 0.020(3) 0.020(3) 0.066(7) 0.000 0.000 0.0100(16)

loop_
_atom_type_symbol
_atom_type_description
_atom_type_scat_dispersion_real
_atom_type_scat_dispersion_imag
_atom_type_scat_source
C C 0.0030 0.0020 'International Tables Vol C Tables 4.2.6.8 and 6.1.1.4'
H H 0.0000 0.0000 'International Tables Vol C Tables 4.2.6.8 and 6.1.1.4'
B B 0.0010 0.0010 'International Tables Vol C Tables 4.2.6.8 and 6.1.1.4'
F F 0.0170 0.0100 'International Tables Vol C Tables 4.2.6.8 and 6.1.1.4'
N N 0.0060 0.0030 'International Tables Vol C Tables 4.2.6.8 and 6.1.1.4'
Zn Zn 0.3030 1.3800 'International Tables Vol C Tables 4.2.6.8 and 6.1.1.4'

loop_
_geom_angle_atom_site_label_1
_geom_angle_atom_site_label_2
_geom_angle_atom_site_label_3
_geom_angle
_geom_angle_site_symmetry_1
_geom_angle_site_symmetry_3
N1 Zn1 N1 90.04(16) 4_576 5_456
N1 Zn1 N1 89.96(16) . 6_666
N1 Zn1 N1 90.04(16) 4_576 6_666
N1 Zn1 N1 89.96(16) 2_675 6_666
N1 Zn1 N1 90.04(16) 2_675 .
N1 Zn1 N1 90.04(16) . 3_465
N1 Zn1 N1 180.0 4_576 .
N1 Zn1 N1 89.96(16) 4_576 2_675
N1 Zn1 N1 89.96(16) 5_456 .
N1 Zn1 N1 89.96(16) 4_576 3_465
N1 Zn1 N1 180.0 6_666 3_465
N1 Zn1 N1 180.0 5_456 2_675
N1 Zn1 N1 89.96(16) 5_456 3_465
N1 Zn1 N1 90.04(16) 5_456 6_666
N1 Zn1 N1 90.04(16) 2_675 3_465
N2 N3 C4 111.3(4) . .
N2 N3 C6 119.5(4) . .
C4 N3 C6 128.8(4) . .
N1 N2 N3 106.4(4) . .
N2 N1 Zn1 118.6(3) . .
N2 N1 C5 109.1(4) . .
C5 N1 Zn1 130.0(3) . .
N3 C4 H4 127.8 . .
C5 C4 N3 104.3(5) . .
C5 C4 H4 127.8 . .
N3 C6 H6A 109.4 . .
N3 C6 H6B 109.4 . .
N3 C6 C7 111.0(4) . .
H6A C6 H6B 108.0 . .
C7 C6 H6A 109.4 . .
C7 C6 H6B 109.4 . .
C6 C7 C7 112.4(5) . 4_586
C6 C7 H7A 109.1 . .
C6 C7 H7B 109.1 . .
C7 C7 H7A 109.1 4_586 .
C7 C7 H7B 109.1 4_586 .
H7A C7 H7B 107.9 . .
N1 C5 C4 109.0(5) . .
N1 C5 H5 125.5 . .
C4 C5 H5 125.5 . .
F3 B1 F2 110.3(5) . 3_365
F3 B1 F2 110.3(5) . 2_685
F3 B1 F2 110.3(5) . .
F2 B1 F2 108.7(5) . 3_365
F2 B1 F2 108.7(5) . 2_685
F2 B1 F2 108.7(5) 2_685 3_365

loop_
_geom_bond_atom_site_label_1
_geom_bond_atom_site_label_2
_geom_bond_distance
_geom_bond_site_symmetry_2
Zn1 N1 2.169(4) 4_576
Zn1 N1 2.170(4) 2_675
Zn1 N1 2.170(4) 5_456
Zn1 N1 2.170(4) 6_666
Zn1 N1 2.170(4) .
Zn1 N1 2.170(4) 3_465
N3 N2 1.338(6) .
N3 C4 1.357(7) .
N3 C6 1.470(7) .
N2 N1 1.323(6) .
N1 C5 1.352(7) .
C4 H4 0.9500 .
C4 C5 1.356(8) .
C6 H6A 0.9900 .
C6 H6B 0.9900 .
C6 C7 1.526(7) .
C7 C7 1.527(11) 4_586
C7 H7A 0.9900 .
C7 H7B 0.9900 .
C5 H5 0.9500 .
F3 B1 1.387(13) .
F2 B1 1.408(5) .
B1 F2 1.408(5) 3_365
B1 F2 1.408(5) 2_685

loop_
_geom_torsion_atom_site_label_1
_geom_torsion_atom_site_label_2
_geom_torsion_atom_site_label_3
_geom_torsion_atom_site_label_4
_geom_torsion
_geom_torsion_site_symmetry_4
Zn1 N1 C5 C4 162.3(4) .
N3 N2 N1 Zn1 -165.0(3) .
N3 N2 N1 C5 -0.7(5) .
N3 C4 C5 N1 0.1(6) .
N3 C6 C7 C7 59.1(7) 4_586
N2 N3 C4 C5 -0.5(6) .
N2 N3 C6 C7 -108.0(5) .
N2 N1 C5 C4 0.4(6) .
C4 N3 N2 N1 0.8(6) .
C4 N3 C6 C7 63.6(7) .
C6 N3 N2 N1 173.8(4) .
C6 N3 C4 C5 -172.7(5) .
